data_2243694
loop_
_publ_author_name
'Harish Chinthal, Chayanna'
'Kavitha, Channappa N.'
'Yathirajan, Hemmige S.'
'Foro, Sabine'
'Glidewell, Christopher'

_publ_section_title
;
 Six 1-halobenzoyl-4-(2-methoxyphenyl)piperazines having <i>Z</i>' values
 of one, two or four; disorder, pseudosymmetry, twinning and
 supramolecular assembly in one, two or three dimensions
;
_journal_coeditor_code HB7954
_journal_issue 1
_journal_name_full 'Acta Crystallographica Section E'
_journal_page_first 5
_journal_page_last 13
_journal_paper_doi 10.1107/S2056989020015649
_journal_volume 77
_journal_year 2021
_chemical_formula_iupac 'C18 H19 Br N2 O2'
_chemical_formula_moiety 'C18 H19 Br N2 O2'
_chemical_formula_sum 'C18 H19 Br N2 O2'
_chemical_formula_weight 375.26
_chemical_name_systematic
;
1-(4-Bromobenzoyl)-4-(2-methoxyphenyl)piperazine
;
_space_group_crystal_system orthorhombic
_space_group_IT_number 29
_space_group_name_Hall 'P 2c -2ac'
_space_group_name_H-M_alt 'P c a 21'
_atom_sites_solution_hydrogens geom
_atom_sites_solution_primary difmap
_audit_creation_method SHELXL-2014
_cell_angle_alpha 90
_cell_angle_beta 90
_cell_angle_gamma 90
_cell_formula_units_Z 8
_cell_length_a 15.0779(7)
_cell_length_b 11.2868(6)
_cell_length_c 20.5297(9)
_cell_measurement_reflns_used 6870
_cell_measurement_temperature 293(2)
_cell_measurement_theta_max 27.802
_cell_measurement_theta_min 2.682
_cell_volume 3493.8(3)
_computing_cell_refinement
;
CrysAlis RED (Oxford Diffraction, 2009)
;
_computing_data_collection
;
CrysAlis CCD (Oxford Diffraction, 2009)
;
_computing_data_reduction
;
CrysAlis RED (Oxford Diffraction, 2009)
;
_computing_molecular_graphics
;
PLATON (Spek, 2020)
;
_computing_publication_material
;
SHELXL2014 (Sheldrick, 2015b) and PLATON (Spek, 2020)
;
_computing_structure_refinement
;
SHELXL2014 (Sheldrick, 2015b)
;
_computing_structure_solution
;
SHELXT (Sheldrick, 2015a)
;
_diffrn_ambient_temperature 293(2)
_diffrn_measured_fraction_theta_full 0.998
_diffrn_measured_fraction_theta_max 0.999
_diffrn_measurement_device_type 'Oxford Diffraction Xcalibur CCD'
_diffrn_measurement_method '\w scans'
_diffrn_radiation_monochromator graphite
_diffrn_radiation_type MoK\a
_diffrn_radiation_wavelength 0.71073
_diffrn_reflns_av_R_equivalents 0.0309
_diffrn_reflns_av_unetI/netI 0.0647
_diffrn_reflns_limit_h_max 18
_diffrn_reflns_limit_h_min -15
_diffrn_reflns_limit_k_max 13
_diffrn_reflns_limit_k_min -6
_diffrn_reflns_limit_l_max 24
_diffrn_reflns_limit_l_min -23
_diffrn_reflns_number 13342
_diffrn_reflns_theta_full 25.242
_diffrn_reflns_theta_max 25.498
_diffrn_reflns_theta_min 2.682
_diffrn_source 'Enhance (Mo) X-ray Source'
_diffrn_standards_decay_% 0
_diffrn_standards_interval_count 0
_diffrn_standards_interval_time 0
_diffrn_standards_number 0
_exptl_absorpt_coefficient_mu 2.364
_exptl_absorpt_correction_T_max 0.567
_exptl_absorpt_correction_T_min 0.294
_exptl_absorpt_correction_type multi-scan
_exptl_absorpt_process_details
;
(CrysalisRed; Oxford Diffraction, 2009)
;
_exptl_crystal_colour yellow
_exptl_crystal_density_diffrn 1.427
_exptl_crystal_description plate
_exptl_crystal_F_000 1536
_exptl_crystal_size_max 0.500
_exptl_crystal_size_mid 0.480
_exptl_crystal_size_min 0.240
_refine_diff_density_max 0.852
_refine_diff_density_min -0.494
_refine_ls_abs_structure_details
;
Flack <i>x </i>determined using 1109 quotients
[(<i>I</i>^+^)-(<i>I</i>^-^)]/[(<i>I</i>^+^)+(<i>I</i>^-^)]
(Parsons <i>et al.</i>,  2013)
;
_refine_ls_abs_structure_Flack 0.300(6)
_refine_ls_extinction_method none
_refine_ls_goodness_of_fit_ref 0.925
_refine_ls_hydrogen_treatment constr
_refine_ls_matrix_type full
_refine_ls_number_parameters 445
_refine_ls_number_reflns 5910
_refine_ls_number_restraints 21
_refine_ls_restrained_S_all 0.924
_refine_ls_R_factor_all 0.0956
_refine_ls_R_factor_gt 0.0514
_refine_ls_shift/su_max 0.000
_refine_ls_shift/su_mean 0.000
_refine_ls_structure_factor_coef Fsqd
_refine_ls_weighting_details 'w=1/[\s^2^(Fo^2^)+(0.0736P)^2^] where P=(Fo^2^+2Fc^2^)/3'
_refine_ls_weighting_scheme calc
_refine_ls_wR_factor_gt 0.1212
_refine_ls_wR_factor_ref 0.1300
_reflns_number_gt 3300
_reflns_number_total 5910
_reflns_threshold_expression 'I > 2\s(I)'
_cod_data_source_file hb7954sup1.cif
_cod_data_source_block III
_cod_database_code 2243694
_shelx_space_group_comment
;
The symmetry employed for this shelxl refinement is uniquely defined
by the following loop, which should always be used as a source of
symmetry information in preference to the above space-group names.
They are only intended as comments.
;
_shelx_estimated_absorpt_t_min 0.384
_shelx_estimated_absorpt_t_max 0.601
_shelxl_version_number 2.014

loop_
_space_group_symop_operation_xyz
'x, y, z'
'-x, -y, z+1/2'
'-x+1/2, y, z+1/2'
'x+1/2, -y, z'

loop_
_atom_site_type_symbol
_atom_site_label
_atom_site_fract_x
_atom_site_fract_y
_atom_site_fract_z
_atom_site_U_iso_or_equiv
_atom_site_adp_type
_atom_site_calc_flag
_atom_site_occupancy
_atom_site_disorder_assembly
_atom_site_disorder_group
N N11 0.4662(4) 0.8287(6) 0.4090(3) 0.0484(17) Uani d 1 . .
C C12 0.4124(5) 0.7342(7) 0.3813(4) 0.051(2) Uani d 1 . .
H H12A 0.3689 0.7676 0.3517 0.061 Uiso calc 1 . .
H H12B 0.3810 0.6931 0.4157 0.061 Uiso calc 1 . .
C C13 0.4698(5) 0.6491(7) 0.3455(4) 0.041(2) Uani d 1 . .
H H13A 0.4338 0.5840 0.3296 0.050 Uiso calc 1 . .
H H13B 0.4958 0.6886 0.3081 0.050 Uiso calc 1 . .
N N14 0.5405(4) 0.6024(5) 0.3866(3) 0.0420(16) Uani d 1 . .
C C15 0.5982(5) 0.6980(7) 0.4117(4) 0.048(2) Uani d 1 . .
H H15A 0.6279 0.7374 0.3758 0.058 Uiso calc 1 . .
H H15B 0.6430 0.6652 0.4404 0.058 Uiso calc 1 . .
C C16 0.5414(5) 0.7856(7) 0.4484(4) 0.052(2) Uani d 1 . .
H H16A 0.5188 0.7482 0.4876 0.062 Uiso calc 1 . .
H H16B 0.5776 0.8525 0.4615 0.062 Uiso calc 1 . .
C C117 0.4531(6) 0.9435(7) 0.3982(4) 0.043(2) Uani d 1 . .
O O117 0.5025(5) 1.0208(7) 0.4197(4) 0.080(2) Uani d 1 . .
C C111 0.3746(5) 0.9789(7) 0.3586(4) 0.038(2) Uani d 1 . .
C C112 0.2909(6) 0.9914(7) 0.3872(4) 0.047(2) Uani d 1 . .
H H112 0.2853 0.9791 0.4318 0.057 Uiso calc 1 . .
C C113 0.2174(5) 1.0208(7) 0.3525(4) 0.046(2) Uani d 1 . .
H H113 0.1620 1.0245 0.3722 0.056 Uiso calc 1 . .
C C114 0.2277(5) 1.0449(7) 0.2872(4) 0.048(2) Uani d 1 . .
Br Br14 0.12850(7) 1.09205(11) 0.23607(7) 0.0933(5) Uani d 1 . .
C C115 0.3084(6) 1.0379(8) 0.2579(4) 0.062(3) Uani d 1 . .
H H115 0.3147 1.0560 0.2139 0.074 Uiso calc 1 . .
C C116 0.3820(5) 1.0030(7) 0.2949(4) 0.047(2) Uani d 1 . .
H H116 0.4371 0.9966 0.2749 0.056 Uiso calc 1 . .
C C141 0.5860(6) 0.5030(8) 0.3584(4) 0.042(2) Uani d 1 . .
C C142 0.5363(6) 0.4000(7) 0.3524(4) 0.051(2) Uani d 1 . .
C C143 0.5777(8) 0.2964(8) 0.3230(5) 0.075(3) Uani d 1 . .
H H143 0.5466 0.2259 0.3182 0.090 Uiso calc 1 . .
C C144 0.6638(8) 0.3059(11) 0.3028(6) 0.083(4) Uani d 1 . .
H H144 0.6896 0.2421 0.2813 0.100 Uiso calc 1 . .
C C145 0.7122(8) 0.4031(12) 0.3126(5) 0.079(3) Uani d 1 . .
H H145 0.7723 0.4033 0.3025 0.094 Uiso calc 1 . .
C C146 0.6722(6) 0.5049(9) 0.3382(5) 0.058(3) Uani d 1 . .
H H146 0.7048 0.5746 0.3414 0.070 Uiso calc 1 . .
O O142 0.4522(4) 0.3980(5) 0.3738(3) 0.0636(17) Uani d 1 . .
C C147 0.4020(7) 0.2964(9) 0.3674(7) 0.097(4) Uani d 1 . .
H H17A 0.3444 0.3091 0.3862 0.146 Uiso calc 1 . .
H H17B 0.4308 0.2322 0.3895 0.146 Uiso calc 1 . .
H H17C 0.3957 0.2772 0.3221 0.146 Uiso calc 1 . .
N N21 0.7612(4) 0.3202(5) 0.5239(3) 0.0449(17) Uani d 1 . .
C C22 0.8178(5) 0.2274(6) 0.5513(4) 0.045(2) Uani d 1 . .
H H22A 0.8617 0.2626 0.5800 0.054 Uiso calc 1 . .
H H22B 0.8489 0.1867 0.5165 0.054 Uiso calc 1 . .
C C23 0.7622(5) 0.1406(7) 0.5887(4) 0.0415(19) Uani d 1 . .
H H23A 0.7993 0.0768 0.6047 0.050 Uiso calc 1 . .
H H23B 0.7356 0.1799 0.6260 0.050 Uiso calc 1 . .
N N24 0.6921(4) 0.0919(5) 0.5470(3) 0.0427(16) Uani d 1 . .
C C25 0.6329(4) 0.1868(7) 0.5259(4) 0.041(2) Uani d 1 . .
H H25A 0.6071 0.2256 0.5636 0.050 Uiso calc 1 . .
H H25B 0.5850 0.1541 0.4999 0.050 Uiso calc 1 . .
C C26 0.6847(5) 0.2759(7) 0.4859(4) 0.047(2) Uani d 1 . .
H H26A 0.7056 0.2388 0.4462 0.056 Uiso calc 1 . .
H H26B 0.6465 0.3416 0.4741 0.056 Uiso calc 1 . .
C C217 0.7746(7) 0.4395(11) 0.5319(6) 0.042(2) Uani d 0.939(4) A 1
O O217 0.7231(4) 0.5117(7) 0.5111(3) 0.054(2) Uani d 0.939(4) A 1
C C211 0.8552(6) 0.4745(15) 0.5681(6) 0.042(2) Uani d 0.939(4) A 1
C C212 0.9355(6) 0.4928(7) 0.5353(4) 0.038(3) Uani d 0.939(4) A 1
H H212 0.9375 0.4831 0.4904 0.045 Uiso calc 0.939(4) A 1
C C213 1.0114(5) 0.5248(8) 0.5681(4) 0.044(2) Uani d 0.939(4) A 1
H H213 1.0648 0.5340 0.5460 0.053 Uiso calc 0.939(4) A 1
C C214 1.0065(5) 0.5430(9) 0.6344(4) 0.046(2) Uani d 0.939(4) A 1
Br Br24 1.11227(7) 0.5820(2) 0.67954(7) 0.0915(7) Uani d 0.939(4) A 1
C C215 0.9303(5) 0.5269(12) 0.6674(5) 0.059(4) Uani d 0.939(4) A 1
H H215 0.9289 0.5393 0.7122 0.071 Uiso calc 0.939(4) A 1
C C216 0.8535(7) 0.492(3) 0.6350(6) 0.057(3) Uani d 0.939(4) A 1
H H216 0.8012 0.4797 0.6582 0.068 Uiso calc 0.939(4) A 1
C C317 0.784(7) 0.435(14) 0.527(7) 0.042(2) Uani d 0.061(4) A 2
O O317 0.752(7) 0.501(12) 0.488(5) 0.054(2) Uani d 0.061(4) A 2
C C311 0.864(5) 0.47(2) 0.565(5) 0.042(2) Uani d 0.061(4) A 2
C C312 0.949(6) 0.451(14) 0.538(4) 0.038(3) Uani d 0.061(4) A 2
H H312 0.9556 0.4474 0.4930 0.045 Uiso calc 0.061(4) A 2
C C313 1.022(5) 0.439(11) 0.577(3) 0.044(2) Uani d 0.061(4) A 2
H H313 1.0749 0.4073 0.5617 0.053 Uiso calc 0.061(4) A 2
C C314 1.015(2) 0.477(12) 0.641(3) 0.046(2) Uani d 0.061(4) A 2
Br Br34 1.1196(11) 0.486(4) 0.6922(10) 0.0915(7) Uani d 0.061(4) A 2
C C315 0.935(2) 0.49(2) 0.669(4) 0.059(4) Uani d 0.061(4) A 2
H H315 0.9299 0.4948 0.7144 0.071 Uiso calc 0.061(4) A 2
C C316 0.859(4) 0.50(4) 0.631(7) 0.057(3) Uani d 0.061(4) A 2
H H316 0.8048 0.5180 0.6488 0.068 Uiso calc 0.061(4) A 2
C C241 0.6512(5) -0.0094(7) 0.5745(4) 0.039(2) Uani d 1 . .
C C242 0.6990(6) -0.1170(8) 0.5741(4) 0.048(2) Uani d 1 . .
C C243 0.6623(6) -0.2178(8) 0.6005(4) 0.059(2) Uani d 1 . .
H H243 0.6946 -0.2880 0.6006 0.071 Uiso calc 1 . .
C C244 0.5793(8) -0.2160(9) 0.6263(5) 0.069(3) Uani d 1 . .
H H244 0.5554 -0.2848 0.6441 0.083 Uiso calc 1 . .
C C245 0.5290(6) -0.1107(9) 0.6265(5) 0.062(2) Uani d 1 . .
H H245 0.4729 -0.1080 0.6451 0.074 Uiso calc 1 . .
C C246 0.5658(6) -0.0125(8) 0.5982(4) 0.055(2) Uani d 1 . .
H H246 0.5314 0.0556 0.5949 0.066 Uiso calc 1 . .
O O242 0.7811(4) -0.1095(5) 0.5471(3) 0.0621(17) Uani d 1 . .
C C247 0.8328(6) -0.2165(8) 0.5463(6) 0.075(3) Uani d 1 . .
H H27A 0.8858 -0.2038 0.5214 0.112 Uiso calc 1 . .
H H27B 0.7987 -0.2790 0.5268 0.112 Uiso calc 1 . .
H H27C 0.8483 -0.2380 0.5901 0.112 Uiso calc 1 . .

loop_
_atom_site_aniso_label
_atom_site_aniso_U_11
_atom_site_aniso_U_22
_atom_site_aniso_U_33
_atom_site_aniso_U_12
_atom_site_aniso_U_13
_atom_site_aniso_U_23
N11 0.050(4) 0.045(4) 0.050(4) -0.002(4) -0.019(3) -0.003(4)
C12 0.040(4) 0.049(6) 0.063(6) -0.006(4) -0.012(4) 0.001(5)
C13 0.042(5) 0.035(4) 0.048(5) 0.004(4) -0.012(4) -0.003(4)
N14 0.050(4) 0.032(4) 0.043(4) -0.002(3) -0.004(4) 0.000(3)
C15 0.040(4) 0.053(5) 0.052(5) -0.008(4) -0.006(4) 0.003(4)
C16 0.057(5) 0.046(5) 0.053(5) -0.001(4) -0.007(4) 0.007(4)
C117 0.045(5) 0.035(5) 0.049(5) -0.010(4) -0.002(4) -0.002(4)
O117 0.080(4) 0.064(5) 0.097(6) -0.002(4) -0.035(4) -0.007(4)
C111 0.037(5) 0.030(4) 0.049(5) -0.006(4) -0.003(4) -0.010(4)
C112 0.058(5) 0.047(6) 0.037(5) 0.010(5) 0.014(5) -0.002(4)
C113 0.044(5) 0.044(5) 0.050(6) 0.009(4) 0.010(4) 0.002(4)
C114 0.041(5) 0.053(5) 0.049(5) 0.011(4) -0.005(4) -0.001(5)
Br14 0.0623(6) 0.1423(11) 0.0755(8) 0.0258(6) -0.0143(6) 0.0010(8)
C115 0.065(6) 0.080(7) 0.039(5) 0.006(5) 0.007(5) 0.009(5)
C116 0.027(4) 0.067(6) 0.046(6) 0.007(4) 0.002(4) 0.000(4)
C141 0.048(5) 0.057(6) 0.022(4) 0.007(5) -0.007(4) 0.005(4)
C142 0.068(6) 0.036(5) 0.047(5) 0.010(5) -0.001(5) -0.009(4)
C143 0.091(8) 0.058(6) 0.076(8) 0.007(6) -0.013(6) -0.004(5)
C144 0.087(9) 0.088(9) 0.075(8) 0.051(7) -0.006(7) -0.022(7)
C145 0.067(7) 0.121(10) 0.048(6) 0.044(7) 0.004(5) 0.014(7)
C146 0.054(6) 0.062(7) 0.059(6) 0.009(5) -0.004(5) 0.010(5)
O142 0.058(4) 0.040(4) 0.093(5) -0.002(3) 0.003(4) 0.001(3)
C147 0.085(7) 0.052(7) 0.154(12) -0.006(6) 0.010(8) -0.004(7)
N21 0.053(4) 0.038(4) 0.045(4) 0.000(3) -0.012(3) 0.003(3)
C22 0.038(4) 0.037(5) 0.059(5) 0.002(4) -0.011(4) 0.011(4)
C23 0.040(4) 0.038(5) 0.047(5) 0.001(4) -0.010(4) -0.001(4)
N24 0.042(4) 0.034(4) 0.051(4) 0.004(3) -0.011(3) 0.003(3)
C25 0.043(4) 0.038(4) 0.044(5) -0.001(4) -0.017(4) -0.009(4)
C26 0.055(5) 0.036(5) 0.050(5) -0.003(4) -0.015(4) 0.002(4)
C217 0.044(5) 0.045(6) 0.037(5) -0.011(5) 0.007(4) -0.001(4)
O217 0.060(4) 0.031(4) 0.071(5) 0.011(4) -0.023(4) 0.004(4)
C211 0.050(5) 0.033(5) 0.044(5) -0.007(4) -0.004(5) -0.001(4)
C212 0.039(5) 0.047(7) 0.028(4) 0.002(5) 0.001(4) -0.001(4)
C213 0.050(5) 0.048(6) 0.034(5) -0.008(5) 0.009(4) -0.005(5)
C214 0.042(5) 0.056(6) 0.039(5) -0.006(4) 0.001(4) 0.008(5)
Br24 0.0498(5) 0.168(2) 0.0568(7) -0.0298(8) -0.0039(6) -0.0131(11)
C215 0.040(5) 0.110(13) 0.029(5) -0.009(5) -0.002(4) 0.001(5)
C216 0.043(5) 0.090(9) 0.037(5) -0.008(6) 0.014(5) 0.002(6)
C317 0.044(5) 0.045(6) 0.037(5) -0.011(5) 0.007(4) -0.001(4)
O317 0.060(4) 0.031(4) 0.071(5) 0.011(4) -0.023(4) 0.004(4)
C311 0.050(5) 0.033(5) 0.044(5) -0.007(4) -0.004(5) -0.001(4)
C312 0.039(5) 0.047(7) 0.028(4) 0.002(5) 0.001(4) -0.001(4)
C313 0.050(5) 0.048(6) 0.034(5) -0.008(5) 0.009(4) -0.005(5)
C314 0.042(5) 0.056(6) 0.039(5) -0.006(4) 0.001(4) 0.008(5)
Br34 0.0498(5) 0.168(2) 0.0568(7) -0.0298(8) -0.0039(6) -0.0131(11)
C315 0.040(5) 0.110(13) 0.029(5) -0.009(5) -0.002(4) 0.001(5)
C316 0.043(5) 0.090(9) 0.037(5) -0.008(6) 0.014(5) 0.002(6)
C241 0.038(4) 0.043(6) 0.036(5) 0.000(5) -0.007(4) 0.002(4)
C242 0.055(5) 0.045(6) 0.044(5) -0.004(5) -0.004(4) -0.008(4)
C243 0.075(7) 0.044(6) 0.058(6) -0.004(5) 0.004(5) -0.007(5)
C244 0.099(8) 0.055(7) 0.053(6) -0.032(6) -0.002(6) -0.004(5)
C245 0.059(5) 0.067(7) 0.059(6) -0.023(5) -0.001(5) -0.010(5)
C246 0.066(6) 0.043(6) 0.057(6) -0.002(5) -0.011(5) -0.008(5)
O242 0.063(4) 0.048(4) 0.075(4) 0.012(3) 0.006(4) 0.001(3)
C247 0.073(6) 0.055(6) 0.096(8) 0.019(5) -0.006(6) -0.022(6)

loop_
_atom_type_symbol
_atom_type_description
_atom_type_scat_dispersion_real
_atom_type_scat_dispersion_imag
_atom_type_scat_source
C C 0.0033 0.0016 'International Tables Vol C Tables 4.2.6.8 and 6.1.1.4'
H H 0.0000 0.0000 'International Tables Vol C Tables 4.2.6.8 and 6.1.1.4'
Br Br -0.2901 2.4595 'International Tables Vol C Tables 4.2.6.8 and 6.1.1.4'
N N 0.0061 0.0033 'International Tables Vol C Tables 4.2.6.8 and 6.1.1.4'
O O 0.0106 0.0060 'International Tables Vol C Tables 4.2.6.8 and 6.1.1.4'

loop_
_geom_angle_atom_site_label_1
_geom_angle_atom_site_label_2
_geom_angle_atom_site_label_3
_geom_angle_site_symmetry_1
_geom_angle_site_symmetry_3
_geom_angle
_geom_angle_publ_flag
C117 N11 C12 . . 124.5(7) ?
C117 N11 C16 . . 121.8(7) ?
C12 N11 C16 . . 113.6(6) ?
N11 C12 C13 . . 110.0(6) ?
N11 C12 H12A . . 109.7 ?
C13 C12 H12A . . 109.7 ?
N11 C12 H12B . . 109.7 ?
C13 C12 H12B . . 109.7 ?
H12A C12 H12B . . 108.2 ?
N14 C13 C12 . . 111.9(7) ?
N14 C13 H13A . . 109.2 ?
C12 C13 H13A . . 109.2 ?
N14 C13 H13B . . 109.2 ?
C12 C13 H13B . . 109.2 ?
H13A C13 H13B . . 107.9 ?
C141 N14 C13 . . 113.4(6) ?
C141 N14 C15 . . 115.4(6) ?
C13 N14 C15 . . 111.6(6) ?
N14 C15 C16 . . 108.5(6) ?
N14 C15 H15A . . 110.0 ?
C16 C15 H15A . . 110.0 ?
N14 C15 H15B . . 110.0 ?
C16 C15 H15B . . 110.0 ?
H15A C15 H15B . . 108.4 ?
N11 C16 C15 . . 112.2(7) ?
N11 C16 H16A . . 109.2 ?
C15 C16 H16A . . 109.2 ?
N11 C16 H16B . . 109.2 ?
C15 C16 H16B . . 109.2 ?
H16A C16 H16B . . 107.9 ?
O117 C117 N11 . . 122.8(8) ?
O117 C117 C111 . . 119.1(8) ?
N11 C117 C111 . . 118.0(7) ?
C116 C111 C112 . . 117.6(8) ?
C116 C111 C117 . . 121.3(7) ?
C112 C111 C117 . . 121.0(8) ?
C113 C112 C111 . . 122.7(8) ?
C113 C112 H112 . . 118.6 ?
C111 C112 H112 . . 118.6 ?
C112 C113 C114 . . 117.8(8) ?
C112 C113 H113 . . 121.1 ?
C114 C113 H113 . . 121.1 ?
C115 C114 C113 . . 121.4(8) ?
C115 C114 Br14 . . 118.4(7) ?
C113 C114 Br14 . . 120.2(6) ?
C114 C115 C116 . . 118.9(8) ?
C114 C115 H115 . . 120.5 ?
C116 C115 H115 . . 120.5 ?
C111 C116 C115 . . 121.4(8) ?
C111 C116 H116 . . 119.3 ?
C115 C116 H116 . . 119.3 ?
C146 C141 C142 . . 120.0(9) ?
C146 C141 N14 . . 124.4(9) ?
C142 C141 N14 . . 115.6(8) ?
O142 C142 C141 . . 119.6(7) ?
O142 C142 C143 . . 121.8(8) ?
C141 C142 C143 . . 118.5(9) ?
C144 C143 C142 . . 118.1(10) ?
C144 C143 H143 . . 121.0 ?
C142 C143 H143 . . 121.0 ?
C145 C144 C143 . . 122.5(10) ?
C145 C144 H144 . . 118.7 ?
C143 C144 H144 . . 118.7 ?
C144 C145 C146 . . 119.8(10) ?
C144 C145 H145 . . 120.1 ?
C146 C145 H145 . . 120.1 ?
C141 C146 C145 . . 120.8(10) ?
C141 C146 H146 . . 119.6 ?
C145 C146 H146 . . 119.6 ?
C142 O142 C147 . . 120.1(7) ?
O142 C147 H17A . . 109.5 ?
O142 C147 H17B . . 109.5 ?
H17A C147 H17B . . 109.5 ?
O142 C147 H17C . . 109.5 ?
H17A C147 H17C . . 109.5 ?
H17B C147 H17C . . 109.5 ?
C317 N21 C22 . . 121(3) ?
C217 N21 C22 . . 124.8(7) ?
C317 N21 C26 . . 124(2) ?
C217 N21 C26 . . 120.7(6) ?
C22 N21 C26 . . 114.5(6) ?
N21 C22 C23 . . 109.7(6) ?
N21 C22 H22A . . 109.7 ?
C23 C22 H22A . . 109.7 ?
N21 C22 H22B . . 109.7 ?
C23 C22 H22B . . 109.7 ?
H22A C22 H22B . . 108.2 ?
N24 C23 C22 . . 110.4(6) ?
N24 C23 H23A . . 109.6 ?
C22 C23 H23A . . 109.6 ?
N24 C23 H23B . . 109.6 ?
C22 C23 H23B . . 109.6 ?
H23A C23 H23B . . 108.1 ?
C241 N24 C25 . . 116.3(6) ?
C241 N24 C23 . . 112.5(6) ?
C25 N24 C23 . . 109.8(5) ?
N24 C25 C26 . . 109.4(6) ?
N24 C25 H25A . . 109.8 ?
C26 C25 H25A . . 109.8 ?
N24 C25 H25B . . 109.8 ?
C26 C25 H25B . . 109.8 ?
H25A C25 H25B . . 108.3 ?
N21 C26 C25 . . 110.0(6) ?
N21 C26 H26A . . 109.7 ?
C25 C26 H26A . . 109.7 ?
N21 C26 H26B . . 109.7 ?
C25 C26 H26B . . 109.7 ?
H26A C26 H26B . . 108.2 ?
O217 C217 N21 . . 121.9(8) ?
O217 C217 C211 . . 121.8(8) ?
N21 C217 C211 . . 116.4(9) ?
C216 C211 C212 . . 118.1(8) ?
C216 C211 C217 . . 121.3(8) ?
C212 C211 C217 . . 120.6(8) ?
C213 C212 C211 . . 121.5(8) ?
C213 C212 H212 . . 119.2 ?
C211 C212 H212 . . 119.2 ?
C212 C213 C214 . . 118.5(8) ?
C212 C213 H213 . . 120.7 ?
C214 C213 H213 . . 120.7 ?
C215 C214 C213 . . 121.5(8) ?
C215 C214 Br24 . . 120.2(7) ?
C213 C214 Br24 . . 118.2(6) ?
C214 C215 C216 . . 120.5(8) ?
C214 C215 H215 . . 119.7 ?
C216 C215 H215 . . 119.7 ?
C211 C216 C215 . . 119.8(10) ?
C211 C216 H216 . . 120.1 ?
C215 C216 H216 . . 120.1 ?
O317 C317 N21 . . 117(10) ?
O317 C317 C311 . . 122(3) ?
N21 C317 C311 . . 119(8) ?
C316 C311 C312 . . 117.8(17) ?
C316 C311 C317 . . 121(2) ?
C312 C311 C317 . . 120(3) ?
C313 C312 C311 . . 121(2) ?
C313 C312 H312 . . 119.5 ?
C311 C312 H312 . . 119.5 ?
C312 C313 C314 . . 118(2) ?
C312 C313 H313 . . 121.2 ?
C314 C313 H313 . . 121.2 ?
C315 C314 C313 . . 121(2) ?
C315 C314 Br34 . . 120.3(19) ?
C313 C314 Br34 . . 118.3(19) ?
C314 C315 C316 . . 120(3) ?
C314 C315 H315 . . 120.1 ?
C316 C315 H315 . . 120.1 ?
C311 C316 C315 . . 120(3) ?
C311 C316 H316 . . 120.2 ?
C315 C316 H316 . . 120.2 ?
C246 C241 C242 . . 117.2(8) ?
C246 C241 N24 . . 124.6(8) ?
C242 C241 N24 . . 118.0(7) ?
O242 C242 C243 . . 125.3(8) ?
O242 C242 C241 . . 114.5(8) ?
C243 C242 C241 . . 120.2(8) ?
C244 C243 C242 . . 120.7(9) ?
C244 C243 H243 . . 119.6 ?
C242 C243 H243 . . 119.6 ?
C243 C244 C245 . . 120.6(9) ?
C243 C244 H244 . . 119.7 ?
C245 C244 H244 . . 119.7 ?
C246 C245 C244 . . 117.7(9) ?
C246 C245 H245 . . 121.2 ?
C244 C245 H245 . . 121.2 ?
C245 C246 C241 . . 123.3(9) ?
C245 C246 H246 . . 118.3 ?
C241 C246 H246 . . 118.3 ?
C242 O242 C247 . . 116.5(7) ?
O242 C247 H27A . . 109.5 ?
O242 C247 H27B . . 109.5 ?
H27A C247 H27B . . 109.5 ?
O242 C247 H27C . . 109.5 ?
H27A C247 H27C . . 109.5 ?
H27B C247 H27C . . 109.5 ?

loop_
_geom_bond_atom_site_label_1
_geom_bond_atom_site_label_2
_geom_bond_site_symmetry_2
_geom_bond_distance
_geom_bond_publ_flag
N11 C117 . 1.330(9) ?
N11 C12 . 1.456(9) ?
N11 C16 . 1.475(9) ?
C12 C13 . 1.487(10) ?
C12 H12A . 0.9700 ?
C12 H12B . 0.9700 ?
C13 N14 . 1.459(9) ?
C13 H13A . 0.9700 ?
C13 H13B . 0.9700 ?
N14 C141 . 1.437(10) ?
N14 C15 . 1.478(9) ?
C15 C16 . 1.510(11) ?
C15 H15A . 0.9700 ?
C15 H15B . 0.9700 ?
C16 H16A . 0.9700 ?
C16 H16B . 0.9700 ?
C117 O117 . 1.229(9) ?
C117 C111 . 1.491(11) ?
C111 C116 . 1.340(12) ?
C111 C112 . 1.398(10) ?
C112 C113 . 1.358(11) ?
C112 H112 . 0.9300 ?
C113 C114 . 1.376(12) ?
C113 H113 . 0.9300 ?
C114 C115 . 1.360(11) ?
C114 Br14 . 1.904(8) ?
C115 C116 . 1.402(11) ?
C115 H115 . 0.9300 ?
C116 H116 . 0.9300 ?
C141 C146 . 1.365(12) ?
C141 C142 . 1.389(11) ?
C142 O142 . 1.342(10) ?
C142 C143 . 1.456(12) ?
C143 C144 . 1.367(15) ?
C143 H143 . 0.9300 ?
C144 C145 . 1.332(13) ?
C144 H144 . 0.9300 ?
C145 C146 . 1.399(13) ?
C145 H145 . 0.9300 ?
C146 H146 . 0.9300 ?
O142 C147 . 1.381(10) ?
C147 H17A . 0.9600 ?
C147 H17B . 0.9600 ?
C147 H17C . 0.9600 ?
N21 C317 . 1.35(15) ?
N21 C217 . 1.371(13) ?
N21 C22 . 1.464(9) ?
N21 C26 . 1.479(9) ?
C22 C23 . 1.502(10) ?
C22 H22A . 0.9700 ?
C22 H22B . 0.9700 ?
C23 N24 . 1.467(9) ?
C23 H23A . 0.9700 ?
C23 H23B . 0.9700 ?
N24 C241 . 1.418(9) ?
N24 C25 . 1.461(9) ?
C25 C26 . 1.515(10) ?
C25 H25A . 0.9700 ?
C25 H25B . 0.9700 ?
C26 H26A . 0.9700 ?
C26 H26B . 0.9700 ?
C217 O217 . 1.203(10) ?
C217 C211 . 1.479(11) ?
C211 C216 . 1.389(12) ?
C211 C212 . 1.399(12) ?
C212 C213 . 1.377(11) ?
C212 H212 . 0.9300 ?
C213 C214 . 1.378(12) ?
C213 H213 . 0.9300 ?
C214 C215 . 1.347(11) ?
C214 Br24 . 1.896(8) ?
C215 C216 . 1.393(14) ?
C215 H215 . 0.9300 ?
C216 H216 . 0.9300 ?
C317 O317 . 1.203(17) ?
C317 C311 . 1.480(17) ?
C311 C316 . 1.390(17) ?
C311 C312 . 1.402(17) ?
C312 C313 . 1.378(18) ?
C312 H312 . 0.9300 ?
C313 C314 . 1.380(18) ?
C313 H313 . 0.9300 ?
C314 C315 . 1.348(17) ?
C314 Br34 . 1.896(15) ?
C315 C316 . 1.39(2) ?
C315 H315 . 0.9300 ?
C316 H316 . 0.9300 ?
C241 C246 . 1.377(11) ?
C241 C242 . 1.412(11) ?
C242 O242 . 1.359(9) ?
C242 C243 . 1.377(12) ?
C243 C244 . 1.359(13) ?
C243 H243 . 0.9300 ?
C244 C245 . 1.409(12) ?
C244 H244 . 0.9300 ?
C245 C246 . 1.368(11) ?
C245 H245 . 0.9300 ?
C246 H246 . 0.9300 ?
O242 C247 . 1.437(9) ?
C247 H27A . 0.9600 ?
C247 H27B . 0.9600 ?
C247 H27C . 0.9600 ?

loop_
_geom_hbond_atom_site_label_D
_geom_hbond_atom_site_label_H
_geom_hbond_atom_site_label_A
_geom_hbond_site_symmetry_A
_geom_hbond_distance_DH
_geom_hbond_distance_HA
_geom_hbond_distance_DA
_geom_hbond_angle_DHA
_geom_hbond_publ_flag
C15 H15B O217 . 0.97 2.56 3.483(10) 159 no
C25 H25B O117 1_545 0.97 2.55 3.483(11) 160 no
C213 H213 O217 4_565 0.93 2.54 3.425(10) 158 no
C312 H312 N14 4_565 0.93 2.59 3.45(9) 154 no
C115 H115 Cg4 2_664 0.93 2.65 3.549(9) 162 no
C315 H315 Cg5 3_655 0.93 2.74 3.59(10) 151 no

loop_
_geom_torsion_atom_site_label_1
_geom_torsion_atom_site_label_2
_geom_torsion_atom_site_label_3
_geom_torsion_atom_site_label_4
_geom_torsion_site_symmetry_1
_geom_torsion_site_symmetry_2
_geom_torsion_site_symmetry_3
_geom_torsion_site_symmetry_4
_geom_torsion
_geom_torsion_publ_flag
C117 N11 C12 C13 . . . . 124.5(8) ?
C16 N11 C12 C13 . . . . -52.3(9) ?
N11 C12 C13 N14 . . . . 55.3(9) ?
C12 C13 N14 C141 . . . . 168.1(7) ?
C12 C13 N14 C15 . . . . -59.6(8) ?
C141 N14 C15 C16 . . . . -171.5(6) ?
C13 N14 C15 C16 . . . . 57.1(9) ?
C117 N11 C16 C15 . . . . -123.9(8) ?
C12 N11 C16 C15 . . . . 53.0(9) ?
N14 C15 C16 N11 . . . . -53.5(9) ?
C12 N11 C117 O117 . . . . -176.2(8) ?
C16 N11 C117 O117 . . . . 0.4(12) ?
C12 N11 C117 C111 . . . . 4.4(11) ?
C16 N11 C117 C111 . . . . -179.1(7) ?
O117 C117 C111 C116 . . . . 82.5(11) ?
N11 C117 C111 C116 . . . . -98.0(9) ?
O117 C117 C111 C112 . . . . -95.6(10) ?
N11 C117 C111 C112 . . . . 83.9(10) ?
C116 C111 C112 C113 . . . . 3.4(12) ?
C117 C111 C112 C113 . . . . -178.4(8) ?
C111 C112 C113 C114 . . . . -3.4(13) ?
C112 C113 C114 C115 . . . . 1.0(13) ?
C112 C113 C114 Br14 . . . . -177.8(6) ?
C113 C114 C115 C116 . . . . 1.3(13) ?
Br14 C114 C115 C116 . . . . -179.9(7) ?
C112 C111 C116 C115 . . . . -1.0(13) ?
C117 C111 C116 C115 . . . . -179.1(8) ?
C114 C115 C116 C111 . . . . -1.3(14) ?
C13 N14 C141 C146 . . . . 112.4(9) ?
C15 N14 C141 C146 . . . . -18.1(11) ?
C13 N14 C141 C142 . . . . -67.6(9) ?
C15 N14 C141 C142 . . . . 161.9(7) ?
C146 C141 C142 O142 . . . . 178.5(8) ?
N14 C141 C142 O142 . . . . -1.5(11) ?
C146 C141 C142 C143 . . . . -1.2(12) ?
N14 C141 C142 C143 . . . . 178.8(7) ?
O142 C142 C143 C144 . . . . -179.7(9) ?
C141 C142 C143 C144 . . . . -0.1(13) ?
C142 C143 C144 C145 . . . . 4.3(16) ?
C143 C144 C145 C146 . . . . -7.1(17) ?
C142 C141 C146 C145 . . . . -1.5(13) ?
N14 C141 C146 C145 . . . . 178.5(8) ?
C144 C145 C146 C141 . . . . 5.6(15) ?
C141 C142 O142 C147 . . . . 179.3(9) ?
C143 C142 O142 C147 . . . . -1.0(13) ?
C317 N21 C22 C23 . . . . 135(9) ?
C217 N21 C22 C23 . . . . 127.4(9) ?
C26 N21 C22 C23 . . . . -52.1(8) ?
N21 C22 C23 N24 . . . . 56.0(8) ?
C22 C23 N24 C241 . . . . 166.1(6) ?
C22 C23 N24 C25 . . . . -62.6(8) ?
C241 N24 C25 C26 . . . . -168.7(7) ?
C23 N24 C25 C26 . . . . 62.0(8) ?
C317 N21 C26 C25 . . . . -135(10) ?
C217 N21 C26 C25 . . . . -127.2(9) ?
C22 N21 C26 C25 . . . . 52.3(9) ?
N24 C25 C26 N21 . . . . -55.8(8) ?
C22 N21 C217 O217 . . . . -176.0(9) ?
C26 N21 C217 O217 . . . . 3.5(15) ?
C22 N21 C217 C211 . . . . 3.3(13) ?
C26 N21 C217 C211 . . . . -177.2(7) ?
O217 C217 C211 C216 . . . . 87.7(14) ?
N21 C217 C211 C216 . . . . -91.6(16) ?
O217 C217 C211 C212 . . . . -91.5(13) ?
N21 C217 C211 C212 . . . . 89.2(15) ?
C216 C211 C212 C213 . . . . 1.2(15) ?
C217 C211 C212 C213 . . . . -179.6(9) ?
C211 C212 C213 C214 . . . . -2.3(15) ?
C212 C213 C214 C215 . . . . 1.9(16) ?
C212 C213 C214 Br24 . . . . 178.0(6) ?
C213 C214 C215 C216 . . . . 0(2) ?
Br24 C214 C215 C216 . . . . -176.4(14) ?
C212 C211 C216 C215 . . . . 0(2) ?
C217 C211 C216 C215 . . . . -178.8(17) ?
C214 C215 C216 C211 . . . . -1(2) ?
C22 N21 C317 O317 . . . . 157(12) ?
C26 N21 C317 O317 . . . . -2E1(2) ?
C22 N21 C317 C311 . . . . -6(13) ?
C26 N21 C317 C311 . . . . -178(4) ?
O317 C317 C311 C312 . . . . -85(17) ?
N21 C317 C311 C312 . . . . 8E1(2) ?
C317 C311 C312 C313 . . . . -156(14) ?
C311 C312 C313 C314 . . . . -17(18) ?
C312 C313 C314 C315 . . . . 20(17) ?
C312 C313 C314 Br34 . . . . -170(11) ?
C25 N24 C241 C246 . . . . -18.1(11) ?
C23 N24 C241 C246 . . . . 109.8(9) ?
C25 N24 C241 C242 . . . . 157.8(7) ?
C23 N24 C241 C242 . . . . -74.2(9) ?
C246 C241 C242 O242 . . . . 176.8(7) ?
N24 C241 C242 O242 . . . . 0.6(10) ?
C246 C241 C242 C243 . . . . -4.0(12) ?
N24 C241 C242 C243 . . . . 179.8(7) ?
O242 C242 C243 C244 . . . . -179.9(8) ?
C241 C242 C243 C244 . . . . 0.9(13) ?
C242 C243 C244 C245 . . . . 0.2(14) ?
C243 C244 C245 C246 . . . . 1.8(13) ?
C244 C245 C246 C241 . . . . -5.2(13) ?
C242 C241 C246 C245 . . . . 6.2(13) ?
N24 C241 C246 C245 . . . . -177.8(8) ?
C243 C242 O242 C247 . . . . 0.2(13) ?
C241 C242 O242 C247 . . . . 179.3(7) ?

_cod_database_fobs_code 2243694
